data_4305229
loop_
_publ_author_name
'Stefan Tampier'
'Rainer M\"uller'
'Andrea Thorn'
'Eike H\"ubner'
'Nicolai Burzlaff'

_publ_contact_author 'Burzlaff, Nicolai'
_publ_contact_author_email burzlaff@chemie.uni-erlangen.de
_publ_section_title
;
Synthesis, Structure, and Reactivity of Ruthenium Carboxylato and
2-Oxocarboxylato Complexes Bearing the Bis(3,5-dimethylpyrazol-1-yl)acetato
Ligand
;
_journal_name_full 'Inorganic Chemistry'
_journal_page_first 9624
_journal_page_last 9641
_journal_paper_doi 10.1021/ic8000224
_journal_volume 47
_journal_year 2008
_chemical_compound_source 'synthesis as described'
_chemical_formula_moiety 'C37 H38 N5 O4 P Ru'
_chemical_formula_sum 'C37 H38 N5 O4 P Ru'
_chemical_formula_weight 748.76
_chemical_name_systematic
;
 ?
;
_space_group_IT_number 14
_symmetry_cell_setting monoclinic
_symmetry_Int_Tables_number 14
_symmetry_space_group_name_Hall '-P 2ybc'
_symmetry_space_group_name_H-M 'P 1 21/c 1'
_atom_sites_solution_hydrogens geom
_atom_sites_solution_primary direct
_atom_sites_solution_secondary difmap
_audit_creation_date 2007-03-01T15:02:39-00:00
_audit_creation_method 'WinGX routine CIF_UPDATE'
_cell_angle_alpha 90
_cell_angle_beta 98.58(2)
_cell_angle_gamma 90
_cell_formula_units_Z 4
_cell_length_a 11.046(3)
_cell_length_b 17.400(4)
_cell_length_c 17.876(4)
_cell_measurement_reflns_used 25
_cell_measurement_temperature 233(2)
_cell_measurement_theta_max 8.16
_cell_measurement_theta_min 14.65
_cell_measurement_wavelength 0.71073
_cell_volume 3397.3(14)
_computing_cell_refinement 'CAD4 Express (Enraf Nonius, 1994)'
_computing_data_collection 'CAD4 Express (Enraf Nonius, 1994)'
_computing_data_reduction 'XCAD4 (Harms & Wocadlo, 1995)'
_computing_molecular_graphics 'Ortep-3 for Windows (Farrugia, 1997)'
_computing_publication_material 'WinGX publication routines (Farrugia, 1999)'
_computing_structure_refinement 'SHELXL-97 (Sheldrick, 1997)'
_computing_structure_solution 'SHELXS-97 (Sheldrick, 1997)'
_diffrn_ambient_temperature 233(2)
_diffrn_detector 'scintillation LiI'
_diffrn_detector_dtime 1.195
_diffrn_measured_fraction_theta_full 0.999
_diffrn_measured_fraction_theta_max 0.999
_diffrn_measurement_device '\k-geometry diffractometer'
_diffrn_measurement_device_type 'Enraf Nonius CAD4'
_diffrn_measurement_method 'non-profiled omega/2theta scans'
_diffrn_orient_matrix_type
;
  x-axis points to radiation source
  the matrix is specified in reciprocal space
;
_diffrn_orient_matrix_UB_11 0.051025
_diffrn_orient_matrix_UB_12 0.021861
_diffrn_orient_matrix_UB_13 0.046033
_diffrn_orient_matrix_UB_21 -0.073492
_diffrn_orient_matrix_UB_22 0.027133
_diffrn_orient_matrix_UB_23 0.013506
_diffrn_orient_matrix_UB_31 -0.019376
_diffrn_orient_matrix_UB_32 -0.045727
_diffrn_orient_matrix_UB_33 0.029985
_diffrn_radiation_monochromator graphite
_diffrn_radiation_probe x-ray
_diffrn_radiation_type MoK\a
_diffrn_radiation_wavelength 0.71073
_diffrn_reflns_av_R_equivalents 0
_diffrn_reflns_av_unetI/netI 0.1076
_diffrn_reflns_limit_h_max 12
_diffrn_reflns_limit_h_min -12
_diffrn_reflns_limit_k_max 19
_diffrn_reflns_limit_k_min 0
_diffrn_reflns_limit_l_max 20
_diffrn_reflns_limit_l_min 0
_diffrn_reflns_number 10482
_diffrn_reflns_theta_full 24.07
_diffrn_reflns_theta_max 24.07
_diffrn_reflns_theta_min 1.64
_diffrn_source 'Enraf Nonius FR590'
_diffrn_standards_decay_% -1
_diffrn_standards_interval_time 60
_diffrn_standards_number 3
_exptl_absorpt_coefficient_mu 0.557
_exptl_absorpt_correction_T_max 0.9199
_exptl_absorpt_correction_T_min 0.6159
_exptl_absorpt_correction_type refdelf
_exptl_absorpt_process_details
;
        Walker, N. & Stuart, D (1983) Acta. Cryst. A39, 158-166
;
_exptl_crystal_colour yellow
_exptl_crystal_density_diffrn 1.464
_exptl_crystal_density_method 'not measured'
_exptl_crystal_description prism
_exptl_crystal_F_000 1544
_exptl_crystal_size_max 0.3
_exptl_crystal_size_mid 0.18
_exptl_crystal_size_min 0.15
_refine_diff_density_max 0.603
_refine_diff_density_min -0.365
_refine_diff_density_rms 0.079
_refine_ls_extinction_method none
_refine_ls_goodness_of_fit_ref 0.938
_refine_ls_hydrogen_treatment constr
_refine_ls_matrix_type full
_refine_ls_number_parameters 433
_refine_ls_number_reflns 5374
_refine_ls_number_restraints 0
_refine_ls_restrained_S_all 0.938
_refine_ls_R_factor_all 0.0933
_refine_ls_R_factor_gt 0.0361
_refine_ls_shift/su_max 0.001
_refine_ls_shift/su_mean 0
_refine_ls_structure_factor_coef Fsqd
_refine_ls_weighting_details 'calc w=1/[\s^2^(Fo^2^)+(0.0299P)^2^+0.0000P] where P=(Fo^2^+2Fc^2^)/3'
_refine_ls_weighting_scheme calc
_refine_ls_wR_factor_gt 0.0694
_refine_ls_wR_factor_ref 0.0782
_reflns_number_gt 3327
_reflns_number_total 5374
_reflns_threshold_expression >2sigma(I)
_cod_data_source_file ic8000224-file002_3.cif
_cod_data_source_block complex7a
_cod_original_sg_symbol_H-M 'P 21/c'
_cod_database_code 4305229

loop_
_symmetry_equiv_pos_as_xyz
'x, y, z'
'-x, y+1/2, -z+1/2'
'-x, -y, -z'
'x, -y-1/2, z-1/2'

loop_
_atom_site_label
_atom_site_type_symbol
_atom_site_fract_x
_atom_site_fract_y
_atom_site_fract_z
_atom_site_U_iso_or_equiv
_atom_site_adp_type
_atom_site_occupancy
_atom_site_symmetry_multiplicity
_atom_site_calc_flag
_atom_site_refinement_flags
_atom_site_disorder_assembly
_atom_site_disorder_group
C1 C 0.3568(4) 0.2233(2) 0.8882(2) 0.0269(10) Uani 1 1 d . . .
H1 H 0.3695 0.2691 0.9203 0.032 Uiso 1 1 calc R . .
C2 C 0.2738(4) 0.1679(3) 0.9251(2) 0.0292(10) Uani 1 1 d . . .
C3 C 0.4372(4) 0.0977(3) 0.6491(2) 0.0341(11) Uani 1 1 d . . .
C4 C 0.4577(5) 0.0604(3) 0.5752(3) 0.0650(17) Uani 1 1 d . . .
H4A H 0.4089 0.0862 0.5337 0.098 Uiso 1 1 calc R . .
H4B H 0.4346 0.0073 0.5754 0.098 Uiso 1 1 calc R . .
H4C H 0.5426 0.0643 0.5697 0.098 Uiso 1 1 calc R . .
C11 C 0.6468(4) 0.0414(2) 0.8075(3) 0.0378(11) Uani 1 1 d . . .
H11A H 0.6578 -0.001 0.8422 0.057 Uiso 1 1 calc R . .
H11B H 0.7234 0.0534 0.791 0.057 Uiso 1 1 calc R . .
H11C H 0.5876 0.0279 0.7646 0.057 Uiso 1 1 calc R . .
C12 C 0.6026(4) 0.1096(2) 0.8460(2) 0.0316(11) Uani 1 1 d . . .
C13 C 0.6697(4) 0.1632(3) 0.8925(2) 0.0385(12) Uani 1 1 d . . .
H13 H 0.7544 0.1638 0.906 0.046 Uiso 1 1 calc R . .
C14 C 0.5897(4) 0.2148(2) 0.9146(2) 0.0338(11) Uani 1 1 d . . .
C15 C 0.6114(4) 0.2847(3) 0.9639(3) 0.0552(15) Uani 1 1 d . . .
H15A H 0.5581 0.3254 0.943 0.083 Uiso 1 1 calc R . .
H15B H 0.695 0.3008 0.9666 0.083 Uiso 1 1 calc R . .
H15C H 0.5948 0.2727 1.0138 0.083 Uiso 1 1 calc R . .
C21 C 0.1674(4) 0.1948(3) 0.6261(2) 0.0392(12) Uani 1 1 d . . .
H21A H 0.2072 0.1461 0.6231 0.059 Uiso 1 1 calc R . .
H21B H 0.1826 0.2267 0.5847 0.059 Uiso 1 1 calc R . .
H21C H 0.0809 0.1871 0.6236 0.059 Uiso 1 1 calc R . .
C22 C 0.2161(3) 0.2326(2) 0.6982(2) 0.0275(10) Uani 1 1 d . . .
C23 C 0.2217(4) 0.3117(2) 0.7144(3) 0.0342(11) Uani 1 1 d . . .
H23 H 0.1945 0.3512 0.681 0.041 Uiso 1 1 calc R . .
C24 C 0.2738(4) 0.3199(2) 0.7874(2) 0.0314(11) Uani 1 1 d . . .
C25 C 0.3072(4) 0.3900(2) 0.8335(3) 0.0452(13) Uani 1 1 d . . .
H25A H 0.2845 0.3833 0.8829 0.068 Uiso 1 1 calc R . .
H25B H 0.2647 0.4336 0.8094 0.068 Uiso 1 1 calc R . .
H25C H 0.3939 0.3984 0.8381 0.068 Uiso 1 1 calc R . .
C31 C 0.0726(4) -0.0344(2) 0.8310(2) 0.0261(10) Uani 1 1 d . . .
C32 C 0.1289(4) -0.1052(2) 0.8491(2) 0.0363(11) Uani 1 1 d . . .
H32 H 0.1888 -0.1228 0.8219 0.044 Uiso 1 1 calc R . .
C33 C 0.0960(4) -0.1492(3) 0.9073(3) 0.0466(13) Uani 1 1 d . . .
H33 H 0.1346 -0.1962 0.9189 0.056 Uiso 1 1 calc R . .
C34 C 0.0078(5) -0.1252(3) 0.9481(3) 0.0456(13) Uani 1 1 d . . .
H34 H -0.0132 -0.1552 0.9873 0.055 Uiso 1 1 calc R . .
C35 C -0.0491(4) -0.0562(3) 0.9303(2) 0.0464(14) Uani 1 1 d . . .
H35 H -0.11 -0.0396 0.9572 0.056 Uiso 1 1 calc R . .
C36 C -0.0168(4) -0.0110(3) 0.8727(2) 0.0350(11) Uani 1 1 d . . .
H36 H -0.0558 0.036 0.8618 0.042 Uiso 1 1 calc R . .
C41 C -0.0100(3) 0.0886(2) 0.7299(2) 0.0280(10) Uani 1 1 d . . .
C42 C -0.1013(4) 0.0765(3) 0.6689(2) 0.0344(10) Uani 1 1 d . . .
H42 H -0.0955 0.0343 0.6377 0.041 Uiso 1 1 calc R . .
C43 C -0.1999(4) 0.1250(3) 0.6533(3) 0.0426(12) Uani 1 1 d . . .
H43 H -0.2597 0.1156 0.6119 0.051 Uiso 1 1 calc R . .
C44 C -0.2097(4) 0.1873(3) 0.6990(3) 0.0473(14) Uani 1 1 d . . .
H44 H -0.2774 0.2195 0.6892 0.057 Uiso 1 1 calc R . .
C45 C -0.1205(4) 0.2022(3) 0.7589(3) 0.0465(13) Uani 1 1 d . . .
H45 H -0.1269 0.245 0.7892 0.056 Uiso 1 1 calc R . .
C46 C -0.0198(4) 0.1532(2) 0.7745(3) 0.0361(11) Uani 1 1 d . . .
H46 H 0.0411 0.1639 0.8149 0.043 Uiso 1 1 calc R . .
C51 C 0.0970(3) -0.0439(2) 0.6741(2) 0.0271(10) Uani 1 1 d . . .
C52 C 0.1506(4) -0.0283(3) 0.6104(2) 0.0388(12) Uani 1 1 d . . .
H52 H 0.2038 0.0132 0.6109 0.047 Uiso 1 1 calc R . .
C53 C 0.1265(5) -0.0731(3) 0.5466(3) 0.0537(14) Uani 1 1 d . . .
H53 H 0.1633 -0.0615 0.5044 0.064 Uiso 1 1 calc R . .
C54 C 0.0490(5) -0.1343(3) 0.5444(3) 0.0548(15) Uani 1 1 d . . .
H54 H 0.0338 -0.1646 0.5012 0.066 Uiso 1 1 calc R . .
C55 C -0.0055(5) -0.1508(3) 0.6051(3) 0.0517(14) Uani 1 1 d . . .
H55 H -0.059 -0.1922 0.6034 0.062 Uiso 1 1 calc R . .
C56 C 0.0177(4) -0.1062(2) 0.6708(3) 0.0397(12) Uani 1 1 d . . .
H56 H -0.0201 -0.1183 0.7124 0.048 Uiso 1 1 calc R . .
C71 C 0.4176(4) -0.0404(2) 0.8990(2) 0.0351(11) Uani 1 1 d . . .
H71 H 0.4024 -0.0027 0.9333 0.042 Uiso 1 1 calc R . .
C72 C 0.4772(4) -0.1060(3) 0.9265(3) 0.0465(13) Uani 1 1 d . . .
H72 H 0.5014 -0.1119 0.9783 0.056 Uiso 1 1 calc R . .
C73 C 0.5011(4) -0.1629(3) 0.8776(3) 0.0471(13) Uani 1 1 d . . .
H73 H 0.5444 -0.2068 0.895 0.057 Uiso 1 1 calc R . .
C74 C 0.4585(4) -0.1525(2) 0.8014(3) 0.0375(12) Uani 1 1 d . . .
H74 H 0.469 -0.1908 0.7667 0.045 Uiso 1 1 calc R . .
C75 C 0.4005(4) -0.0851(2) 0.7778(2) 0.0324(10) Uani 1 1 d . . .
H75 H 0.3738 -0.0785 0.7264 0.039 Uiso 1 1 calc R . .
N1 N 0.3803(3) -0.02804(18) 0.82535(18) 0.0240(8) Uani 1 1 d . . .
N11 N 0.4827(3) 0.12607(18) 0.84012(18) 0.0246(8) Uani 1 1 d . . .
N12 N 0.4765(3) 0.19097(19) 0.88297(18) 0.0263(8) Uani 1 1 d . . .
N21 N 0.2622(3) 0.19275(19) 0.75982(18) 0.0262(8) Uani 1 1 d . . .
N22 N 0.2967(3) 0.24774(18) 0.81457(19) 0.0272(8) Uani 1 1 d . . .
O1 O 0.2538(2) 0.10137(15) 0.89499(14) 0.0277(7) Uani 1 1 d . . .
O2 O 0.2337(3) 0.19217(19) 0.98003(18) 0.0532(10) Uani 1 1 d . . .
O3 O 0.3750(2) 0.05474(15) 0.68790(15) 0.0292(7) Uani 1 1 d . . .
O4 O 0.4782(3) 0.16171(18) 0.66522(19) 0.0492(9) Uani 1 1 d . . .
P1 P 0.12163(9) 0.02363(6) 0.75419(6) 0.0245(3) Uani 1 1 d . . .
Ru1 Ru 0.31097(3) 0.079158(19) 0.789605(18) 0.02134(10) Uani 1 1 d . . .

loop_
_atom_site_aniso_label
_atom_site_aniso_U_11
_atom_site_aniso_U_22
_atom_site_aniso_U_33
_atom_site_aniso_U_23
_atom_site_aniso_U_13
_atom_site_aniso_U_12
C1 0.029(2) 0.025(2) 0.028(2) -0.0042(19) 0.007(2) 0.001(2)
C2 0.026(2) 0.034(3) 0.028(3) 0.005(2) 0.007(2) 0.001(2)
C3 0.035(3) 0.034(3) 0.034(3) 0.007(2) 0.007(2) 0.004(2)
C4 0.081(4) 0.077(4) 0.045(3) -0.006(3) 0.034(3) -0.019(3)
C11 0.025(2) 0.034(3) 0.055(3) -0.006(2) 0.007(2) 0.003(2)
C12 0.024(2) 0.036(3) 0.036(3) 0.006(2) 0.009(2) 0.000(2)
C13 0.020(2) 0.046(3) 0.047(3) -0.009(2) -0.002(2) -0.003(2)
C14 0.034(3) 0.033(3) 0.033(3) -0.006(2) 0.003(2) -0.008(2)
C15 0.042(3) 0.053(4) 0.067(4) -0.028(3) -0.003(3) -0.017(3)
C21 0.039(3) 0.037(3) 0.038(3) 0.014(2) -0.004(2) -0.002(2)
C22 0.022(2) 0.029(2) 0.031(3) 0.006(2) 0.0032(19) -0.0018(19)
C23 0.034(3) 0.024(2) 0.042(3) 0.010(2) -0.003(2) 0.0074(19)
C24 0.032(3) 0.023(2) 0.040(3) 0.002(2) 0.010(2) 0.0053(19)
C25 0.049(3) 0.023(3) 0.064(3) -0.003(2) 0.011(3) 0.002(2)
C31 0.023(2) 0.028(3) 0.026(2) 0.001(2) -0.0001(19) -0.009(2)
C32 0.033(3) 0.034(3) 0.043(3) 0.004(2) 0.011(2) -0.005(2)
C33 0.040(3) 0.041(3) 0.058(4) 0.014(3) 0.006(3) 0.000(2)
C34 0.053(3) 0.051(4) 0.033(3) 0.001(3) 0.008(3) -0.021(3)
C35 0.045(3) 0.069(4) 0.029(3) -0.015(3) 0.016(2) -0.016(3)
C36 0.036(3) 0.038(3) 0.030(3) -0.013(2) 0.004(2) -0.005(2)
C41 0.021(2) 0.028(3) 0.036(2) 0.005(2) 0.0051(19) 0.002(2)
C42 0.031(2) 0.034(2) 0.038(3) 0.000(2) 0.005(2) 0.001(2)
C43 0.034(3) 0.046(3) 0.046(3) 0.008(3) -0.003(2) 0.003(2)
C44 0.023(3) 0.036(3) 0.083(4) 0.018(3) 0.010(3) 0.009(2)
C45 0.038(3) 0.032(3) 0.072(4) -0.003(3) 0.017(3) -0.001(2)
C46 0.030(3) 0.029(3) 0.050(3) -0.006(2) 0.006(2) -0.004(2)
C51 0.019(2) 0.031(2) 0.030(2) -0.005(2) -0.0009(19) 0.0001(19)
C52 0.037(3) 0.045(3) 0.034(3) -0.008(2) 0.003(2) -0.007(2)
C53 0.056(3) 0.071(4) 0.033(3) -0.014(3) 0.004(2) 0.006(3)
C54 0.055(4) 0.059(4) 0.044(3) -0.024(3) -0.012(3) 0.004(3)
C55 0.053(3) 0.035(3) 0.064(4) -0.012(3) -0.003(3) -0.010(3)
C56 0.038(3) 0.035(3) 0.046(3) -0.002(2) 0.006(2) -0.003(2)
C71 0.043(3) 0.029(3) 0.031(3) 0.002(2) -0.001(2) 0.001(2)
C72 0.061(3) 0.036(3) 0.038(3) 0.011(2) -0.003(3) 0.009(3)
C73 0.051(3) 0.030(3) 0.060(4) 0.017(3) 0.007(3) 0.012(2)
C74 0.038(3) 0.020(3) 0.058(3) -0.001(2) 0.021(3) -0.002(2)
C75 0.031(2) 0.030(2) 0.037(3) 0.000(2) 0.0096(19) -0.002(2)
N1 0.0234(19) 0.0199(19) 0.029(2) 0.0008(16) 0.0037(16) -0.0012(15)
N11 0.027(2) 0.0210(19) 0.0260(19) -0.0049(16) 0.0030(15) -0.0020(15)
N12 0.026(2) 0.025(2) 0.027(2) -0.0024(16) 0.0006(16) 0.0024(16)
N21 0.0239(19) 0.028(2) 0.026(2) 0.0006(17) 0.0007(15) 0.0040(16)
N22 0.027(2) 0.023(2) 0.031(2) 0.0004(16) 0.0042(17) 0.0010(16)
O1 0.0308(17) 0.0251(18) 0.0280(16) -0.0015(13) 0.0068(13) -0.0043(13)
O2 0.071(3) 0.045(2) 0.051(2) -0.0177(18) 0.036(2) -0.0125(18)
O3 0.0336(17) 0.0296(17) 0.0257(16) 0.0014(13) 0.0089(13) -0.0063(13)
O4 0.050(2) 0.035(2) 0.066(2) 0.0068(18) 0.0192(18) -0.0094(17)
P1 0.0240(6) 0.0228(6) 0.0266(6) -0.0013(5) 0.0036(5) -0.0017(5)
Ru1 0.02187(17) 0.01859(16) 0.02340(17) 0.00035(18) 0.00280(12) -0.00015(18)

loop_
_atom_type_symbol
_atom_type_description
_atom_type_scat_dispersion_real
_atom_type_scat_dispersion_imag
_atom_type_scat_source
C C 0.0033 0.0016 'International Tables Vol C Tables 4.2.6.8 and 6.1.1.4'
H H 0 0 'International Tables Vol C Tables 4.2.6.8 and 6.1.1.4'
N N 0.0061 0.0033 'International Tables Vol C Tables 4.2.6.8 and 6.1.1.4'
O O 0.0106 0.006 'International Tables Vol C Tables 4.2.6.8 and 6.1.1.4'
P P 0.1023 0.0942 'International Tables Vol C Tables 4.2.6.8 and 6.1.1.4'
Ru Ru -1.2594 0.8363 'International Tables Vol C Tables 4.2.6.8 and 6.1.1.4'

loop_
_geom_angle_atom_site_label_1
_geom_angle_atom_site_label_2
_geom_angle_atom_site_label_3
_geom_angle
_geom_angle_site_symmetry_1
_geom_angle_site_symmetry_3
_geom_angle_publ_flag
N22 C1 N12 110.7(3) . . ?
N22 C1 C2 110.6(3) . . ?
N12 C1 C2 112.9(3) . . ?
N22 C1 H1 107.5 . . ?
N12 C1 H1 107.5 . . ?
C2 C1 H1 107.5 . . ?
O2 C2 O1 126.5(4) . . ?
O2 C2 C1 116.2(4) . . ?
O1 C2 C1 117.4(4) . . ?
O4 C3 O3 127.7(4) . . ?
O4 C3 C4 119.8(4) . . ?
O3 C3 C4 112.5(4) . . ?
C3 C4 H4A 109.5 . . ?
C3 C4 H4B 109.5 . . ?
H4A C4 H4B 109.5 . . ?
C3 C4 H4C 109.5 . . ?
H4A C4 H4C 109.5 . . ?
H4B C4 H4C 109.5 . . ?
C12 C11 H11A 109.5 . . ?
C12 C11 H11B 109.5 . . ?
H11A C11 H11B 109.5 . . ?
C12 C11 H11C 109.5 . . ?
H11A C11 H11C 109.5 . . ?
H11B C11 H11C 109.5 . . ?
N11 C12 C13 109.6(4) . . ?
N11 C12 C11 121.3(4) . . ?
C13 C12 C11 129.0(4) . . ?
C14 C13 C12 107.8(4) . . ?
C14 C13 H13 126.1 . . ?
C12 C13 H13 126.1 . . ?
N12 C14 C13 106.0(4) . . ?
N12 C14 C15 123.3(4) . . ?
C13 C14 C15 130.8(4) . . ?
C14 C15 H15A 109.5 . . ?
C14 C15 H15B 109.5 . . ?
H15A C15 H15B 109.5 . . ?
C14 C15 H15C 109.5 . . ?
H15A C15 H15C 109.5 . . ?
H15B C15 H15C 109.5 . . ?
C22 C21 H21A 109.5 . . ?
C22 C21 H21B 109.5 . . ?
H21A C21 H21B 109.5 . . ?
C22 C21 H21C 109.5 . . ?
H21A C21 H21C 109.5 . . ?
H21B C21 H21C 109.5 . . ?
N21 C22 C23 109.9(4) . . ?
N21 C22 C21 122.2(4) . . ?
C23 C22 C21 128.0(4) . . ?
C24 C23 C22 107.5(4) . . ?
C24 C23 H23 126.3 . . ?
C22 C23 H23 126.3 . . ?
C23 C24 N22 106.2(4) . . ?
C23 C24 C25 131.0(4) . . ?
N22 C24 C25 122.8(4) . . ?
C24 C25 H25A 109.5 . . ?
C24 C25 H25B 109.5 . . ?
H25A C25 H25B 109.5 . . ?
C24 C25 H25C 109.5 . . ?
H25A C25 H25C 109.5 . . ?
H25B C25 H25C 109.5 . . ?
C36 C31 C32 117.6(4) . . ?
C36 C31 P1 123.4(3) . . ?
C32 C31 P1 119.0(3) . . ?
C33 C32 C31 120.4(4) . . ?
C33 C32 H32 119.8 . . ?
C31 C32 H32 119.8 . . ?
C34 C33 C32 121.3(5) . . ?
C34 C33 H33 119.4 . . ?
C32 C33 H33 119.4 . . ?
C33 C34 C35 118.9(5) . . ?
C33 C34 H34 120.6 . . ?
C35 C34 H34 120.6 . . ?
C34 C35 C36 120.7(5) . . ?
C34 C35 H35 119.6 . . ?
C36 C35 H35 119.6 . . ?
C31 C36 C35 121.1(4) . . ?
C31 C36 H36 119.5 . . ?
C35 C36 H36 119.5 . . ?
C42 C41 C46 117.6(4) . . ?
C42 C41 P1 123.2(3) . . ?
C46 C41 P1 119.2(3) . . ?
C43 C42 C41 121.9(4) . . ?
C43 C42 H42 119 . . ?
C41 C42 H42 119 . . ?
C44 C43 C42 119.7(5) . . ?
C44 C43 H43 120.2 . . ?
C42 C43 H43 120.2 . . ?
C45 C44 C43 120.3(4) . . ?
C45 C44 H44 119.8 . . ?
C43 C44 H44 119.8 . . ?
C44 C45 C46 120.0(5) . . ?
C44 C45 H45 120 . . ?
C46 C45 H45 120 . . ?
C41 C46 C45 120.5(4) . . ?
C41 C46 H46 119.8 . . ?
C45 C46 H46 119.8 . . ?
C52 C51 C56 117.5(4) . . ?
C52 C51 P1 118.8(3) . . ?
C56 C51 P1 123.4(3) . . ?
C53 C52 C51 121.1(5) . . ?
C53 C52 H52 119.4 . . ?
C51 C52 H52 119.4 . . ?
C54 C53 C52 120.6(5) . . ?
C54 C53 H53 119.7 . . ?
C52 C53 H53 119.7 . . ?
C55 C54 C53 119.8(5) . . ?
C55 C54 H54 120.1 . . ?
C53 C54 H54 120.1 . . ?
C54 C55 C56 120.6(5) . . ?
C54 C55 H55 119.7 . . ?
C56 C55 H55 119.7 . . ?
C51 C56 C55 120.3(4) . . ?
C51 C56 H56 119.8 . . ?
C55 C56 H56 119.8 . . ?
N1 C71 C72 123.2(4) . . ?
N1 C71 H71 118.4 . . ?
C72 C71 H71 118.4 . . ?
C71 C72 C73 120.0(4) . . ?
C71 C72 H72 120 . . ?
C73 C72 H72 120 . . ?
C72 C73 C74 117.5(4) . . ?
C72 C73 H73 121.2 . . ?
C74 C73 H73 121.2 . . ?
C75 C74 C73 119.2(4) . . ?
C75 C74 H74 120.4 . . ?
C73 C74 H74 120.4 . . ?
N1 C75 C74 123.4(4) . . ?
N1 C75 H75 118.3 . . ?
C74 C75 H75 118.3 . . ?
C71 N1 C75 116.5(4) . . ?
C71 N1 Ru1 119.5(3) . . ?
C75 N1 Ru1 123.8(3) . . ?
C12 N11 N12 105.2(3) . . ?
C12 N11 Ru1 138.9(3) . . ?
N12 N11 Ru1 115.8(2) . . ?
C14 N12 N11 111.4(3) . . ?
C14 N12 C1 130.2(3) . . ?
N11 N12 C1 118.4(3) . . ?
C22 N21 N22 104.8(3) . . ?
C22 N21 Ru1 138.6(3) . . ?
N22 N21 Ru1 116.1(2) . . ?
C24 N22 N21 111.7(3) . . ?
C24 N22 C1 129.3(4) . . ?
N21 N22 C1 118.8(3) . . ?
C2 O1 Ru1 119.0(2) . . ?
C3 O3 Ru1 128.9(3) . . ?
C51 P1 C41 100.87(18) . . ?
C51 P1 C31 101.73(19) . . ?
C41 P1 C31 101.63(18) . . ?
C51 P1 Ru1 120.25(13) . . ?
C41 P1 Ru1 117.37(14) . . ?
C31 P1 Ru1 112.28(13) . . ?
N1 Ru1 O3 85.88(12) . . ?
N1 Ru1 N21 172.83(13) . . ?
O3 Ru1 N21 94.48(12) . . ?
N1 Ru1 O1 92.03(11) . . ?
O3 Ru1 O1 177.31(11) . . ?
N21 Ru1 O1 87.39(11) . . ?
N1 Ru1 N11 87.12(12) . . ?
O3 Ru1 N11 92.93(12) . . ?
N21 Ru1 N11 85.71(13) . . ?
O1 Ru1 N11 85.27(11) . . ?
N1 Ru1 P1 89.19(9) . . ?
O3 Ru1 P1 94.97(8) . . ?
N21 Ru1 P1 97.90(9) . . ?
O1 Ru1 P1 86.68(8) . . ?
N11 Ru1 P1 171.02(9) . . ?

loop_
_geom_bond_atom_site_label_1
_geom_bond_atom_site_label_2
_geom_bond_distance
_geom_bond_site_symmetry_2
_geom_bond_publ_flag
C1 N22 1.447(5) . ?
C1 N12 1.454(5) . ?
C1 C2 1.544(5) . ?
C1 H1 0.98 . ?
C2 O2 1.211(5) . ?
C2 O1 1.283(5) . ?
C3 O4 1.221(5) . ?
C3 O3 1.286(5) . ?
C3 C4 1.519(6) . ?
C4 H4A 0.96 . ?
C4 H4B 0.96 . ?
C4 H4C 0.96 . ?
C11 C12 1.490(6) . ?
C11 H11A 0.96 . ?
C11 H11B 0.96 . ?
C11 H11C 0.96 . ?
C12 N11 1.344(5) . ?
C12 C13 1.388(6) . ?
C13 C14 1.359(6) . ?
C13 H13 0.93 . ?
C14 N12 1.358(5) . ?
C14 C15 1.500(6) . ?
C15 H15A 0.96 . ?
C15 H15B 0.96 . ?
C15 H15C 0.96 . ?
C21 C22 1.475(6) . ?
C21 H21A 0.96 . ?
C21 H21B 0.96 . ?
C21 H21C 0.96 . ?
C22 N21 1.337(5) . ?
C22 C23 1.406(6) . ?
C23 C24 1.353(6) . ?
C23 H23 0.93 . ?
C24 N22 1.357(5) . ?
C24 C25 1.488(6) . ?
C25 H25A 0.96 . ?
C25 H25B 0.96 . ?
C25 H25C 0.96 . ?
C31 C36 1.384(6) . ?
C31 C32 1.395(5) . ?
C31 P1 1.849(4) . ?
C32 C33 1.384(6) . ?
C32 H32 0.93 . ?
C33 C34 1.366(6) . ?
C33 H33 0.93 . ?
C34 C35 1.370(7) . ?
C34 H34 0.93 . ?
C35 C36 1.385(6) . ?
C35 H35 0.93 . ?
C36 H36 0.93 . ?
C41 C42 1.387(5) . ?
C41 C46 1.392(6) . ?
C41 P1 1.841(4) . ?
C42 C43 1.374(6) . ?
C42 H42 0.93 . ?
C43 C44 1.372(6) . ?
C43 H43 0.93 . ?
C44 C45 1.368(6) . ?
C44 H44 0.93 . ?
C45 C46 1.396(6) . ?
C45 H45 0.93 . ?
C46 H46 0.93 . ?
C51 C52 1.386(6) . ?
C51 C56 1.390(6) . ?
C51 P1 1.841(4) . ?
C52 C53 1.375(6) . ?
C52 H52 0.93 . ?
C53 C54 1.364(7) . ?
C53 H53 0.93 . ?
C54 C55 1.348(7) . ?
C54 H54 0.93 . ?
C55 C56 1.398(6) . ?
C55 H55 0.93 . ?
C56 H56 0.93 . ?
C71 N1 1.337(5) . ?
C71 C72 1.371(6) . ?
C71 H71 0.93 . ?
C72 C73 1.372(6) . ?
C72 H72 0.93 . ?
C73 C74 1.384(6) . ?
C73 H73 0.93 . ?
C74 C75 1.372(6) . ?
C74 H74 0.93 . ?
C75 N1 1.347(5) . ?
C75 H75 0.93 . ?
N1 Ru1 2.080(3) . ?
N11 N12 1.372(4) . ?
N11 Ru1 2.138(3) . ?
N21 N22 1.381(4) . ?
N21 Ru1 2.096(3) . ?
O1 Ru1 2.110(3) . ?
O3 Ru1 2.090(3) . ?
P1 Ru1 2.3051(12) . ?
